data_1506393
loop_
_publ_author_name
'Ren, X. M.'
'Akutagawa, T.'
'Nishihara, S.'
'Nakamura, T.'
'Fujita, W.'
'Awaga, K.'

_publ_section_title
;
 Structural phase transition driven by spin-lattice interaction in a
 quasi-one-dimensional spin system of
 [1-(4'-iodobenzyl)pyridinium][Ni(mnt)2].
;
_journal_issue 35
_journal_name_full 'The journal of physical chemistry. B'
_journal_page_first 16610
_journal_page_last 16615
_journal_paper_doi 10.1021/jp051995g
_journal_volume 109
_journal_year 2005
_chemical_formula_sum 'C20 H11 I N5 Ni S4'
_chemical_formula_weight 635.19
_chemical_name_systematic
; 
 ? 
;
_space_group_IT_number 14
_symmetry_space_group_name_Hall '-P 2yab'
_symmetry_space_group_name_H-M 'P 1 21/a 1'
_atom_sites_solution_hydrogens geom
_atom_sites_solution_primary direct
_atom_sites_solution_secondary difmap
_audit_creation_method SHELXL-97
_cell_angle_alpha 90.00
_cell_angle_beta 102.64(6)
_cell_angle_gamma 90.00
_cell_formula_units_Z 4
_cell_length_a 7.565(12)
_cell_length_b 26.64(4)
_cell_length_c 12.00(3)
_cell_measurement_temperature 293(2)
_cell_volume 2360(8)
_computing_structure_refinement 'SHELXL-97 (Sheldrick, 1997)'
_computing_structure_solution 'SHELXS-97 (Sheldrick, 1990)'
_diffrn_ambient_temperature 293(2)
_diffrn_measured_fraction_theta_full 0.996
_diffrn_measured_fraction_theta_max 0.996
_diffrn_radiation_monochromator graphite
_diffrn_radiation_source 'fine-focus sealed tube'
_diffrn_radiation_type MoK\a
_diffrn_radiation_wavelength 0.71073
_diffrn_reflns_av_R_equivalents 0.0508
_diffrn_reflns_av_sigmaI/netI 0.0277
_diffrn_reflns_limit_h_max 9
_diffrn_reflns_limit_h_min -8
_diffrn_reflns_limit_k_max 32
_diffrn_reflns_limit_k_min -32
_diffrn_reflns_limit_l_max 14
_diffrn_reflns_limit_l_min -14
_diffrn_reflns_number 28966
_diffrn_reflns_theta_full 26.00
_diffrn_reflns_theta_max 26.00
_diffrn_reflns_theta_min 3.02
_exptl_absorpt_coefficient_mu 2.502
_exptl_crystal_density_diffrn 1.788
_exptl_crystal_density_method 'not measured'
_exptl_crystal_F_000 1244
_refine_diff_density_max 1.660
_refine_diff_density_min -1.775
_refine_diff_density_rms 0.107
_refine_ls_extinction_method none
_refine_ls_goodness_of_fit_ref 1.056
_refine_ls_hydrogen_treatment mixed
_refine_ls_matrix_type full
_refine_ls_number_parameters 280
_refine_ls_number_reflns 4625
_refine_ls_number_restraints 0
_refine_ls_restrained_S_all 1.056
_refine_ls_R_factor_all 0.0631
_refine_ls_R_factor_gt 0.0469
_refine_ls_shift/su_max 0.001
_refine_ls_shift/su_mean 0.000
_refine_ls_structure_factor_coef Fsqd
_refine_ls_weighting_details 'calc w=1/[\s^2^(Fo^2^)+(0.0513P)^2^+4.0256P] where P=(Fo^2^+2Fc^2^)/3'
_refine_ls_weighting_scheme calc
_refine_ls_wR_factor_gt 0.1142
_refine_ls_wR_factor_ref 0.1203
_reflns_number_gt 3625
_reflns_number_total 4625
_reflns_threshold_expression >2sigma(I)
_cod_data_source_file jp051995gsi20050418_062410.cif
_cod_data_source_block Ni293K
_cod_original_cell_volume 2360(7)
_cod_database_code 1506393

loop_
_symmetry_equiv_pos_as_xyz
'x, y, z'
'-x+1/2, y+1/2, -z'
'-x, -y, -z'
'x-1/2, -y-1/2, z'

loop_
_atom_site_label
_atom_site_type_symbol
_atom_site_fract_x
_atom_site_fract_y
_atom_site_fract_z
_atom_site_U_iso_or_equiv
_atom_site_adp_type
_atom_site_occupancy
_atom_site_symmetry_multiplicity
_atom_site_calc_flag
_atom_site_refinement_flags
I1 I 0.50773(5) 0.331266(17) 0.73673(5) 0.0968(2) Uani 1 1 d .
Ni1 Ni 0.04219(8) 0.27205(2) 1.26220(5) 0.04646(17) Uani 1 1 d .
S1 S -0.07272(17) 0.22184(5) 1.12560(10) 0.0542(3) Uani 1 1 d .
S2 S 0.13296(17) 0.21112(5) 1.37708(10) 0.0552(3) Uani 1 1 d .
S3 S -0.06233(18) 0.33468(5) 1.15418(10) 0.0545(3) Uani 1 1 d .
S4 S 0.15718(17) 0.31998(5) 1.40254(11) 0.0556(3) Uani 1 1 d .
N1 N -0.1444(9) 0.08701(19) 1.0597(4) 0.0916(17) Uani 1 1 d .
N2 N 0.1252(8) 0.0742(2) 1.4011(5) 0.0890(16) Uani 1 1 d .
N3 N -0.1221(8) 0.47198(19) 1.1655(4) 0.0855(15) Uani 1 1 d .
N4 N 0.1659(8) 0.4499(2) 1.5013(5) 0.0939(17) Uani 1 1 d .
N5 N 0.3798(6) 0.06789(14) 0.7757(3) 0.0544(9) Uani 1 1 d .
C1 C -0.0929(8) 0.1206(2) 1.1165(4) 0.0627(13) Uani 1 1 d .
C2 C -0.0308(6) 0.16338(17) 1.1860(4) 0.0483(10) Uani 1 1 d .
C3 C 0.0583(6) 0.15896(17) 1.2967(4) 0.0480(10) Uani 1 1 d .
C4 C 0.0945(7) 0.1113(2) 1.3532(4) 0.0617(13) Uani 1 1 d .
C5 C -0.0703(8) 0.4335(2) 1.2004(5) 0.0635(13) Uani 1 1 d .
C6 C -0.0072(6) 0.3854(2) 1.2439(4) 0.0536(11) Uani 1 1 d .
C7 C 0.0896(6) 0.37875(19) 1.3543(4) 0.0550(11) Uani 1 1 d .
C8 C 0.1323(8) 0.4193(2) 1.4337(5) 0.0648(13) Uani 1 1 d .
C9 C 0.3310(8) 0.0615(2) 0.8733(5) 0.0713(15) Uani 1 1 d .
H9A H 0.4082 0.0722 0.9404 0.086 Uiso 1 1 calc R
C10 C 0.1706(10) 0.0397(2) 0.8785(6) 0.0854(18) Uani 1 1 d .
H10A H 0.1382 0.0353 0.9483 0.102 Uiso 1 1 calc R
C11 C 0.0583(9) 0.0244(2) 0.7798(7) 0.0862(19) Uani 1 1 d .
H11A H -0.0523 0.0094 0.7812 0.103 Uiso 1 1 calc R
C12 C 0.1101(10) 0.0313(2) 0.6786(6) 0.0841(19) Uani 1 1 d .
H12A H 0.0342 0.0212 0.6104 0.101 Uiso 1 1 calc R
C13 C 0.2718(8) 0.05263(19) 0.6782(5) 0.0696(15) Uani 1 1 d .
H13A H 0.3082 0.0567 0.6097 0.084 Uiso 1 1 calc R
C14 C 0.5540(7) 0.0935(2) 0.7725(5) 0.0659(14) Uani 1 1 d .
H14A H 0.5977 0.0815 0.7071 0.079 Uiso 1 1 calc R
H14B H 0.6437 0.0849 0.8409 0.079 Uiso 1 1 calc R
C15 C 0.5327(6) 0.1496(2) 0.7650(4) 0.0520(11) Uani 1 1 d .
C16 C 0.5702(8) 0.1786(2) 0.8615(5) 0.0692(15) Uani 1 1 d .
H16A H 0.6031 0.1631 0.9323 0.083 Uiso 1 1 calc R
C17 C 0.5605(8) 0.2309(3) 0.8565(5) 0.0740(16) Uani 1 1 d .
H17A H 0.5852 0.2501 0.9229 0.089 Uiso 1 1 calc R
C18 C 0.5136(6) 0.2531(2) 0.7517(5) 0.0571(13) Uani 1 1 d .
C19 C 0.4709(7) 0.2247(2) 0.6523(5) 0.0618(13) Uani 1 1 d .
H19A H 0.4367 0.2402 0.5814 0.074 Uiso 1 1 calc R
C20 C 0.4803(7) 0.1730(2) 0.6611(4) 0.0590(12) Uani 1 1 d .
H20A H 0.4504 0.1536 0.5952 0.071 Uiso 1 1 calc R

loop_
_atom_site_aniso_label
_atom_site_aniso_U_11
_atom_site_aniso_U_22
_atom_site_aniso_U_33
_atom_site_aniso_U_23
_atom_site_aniso_U_13
_atom_site_aniso_U_12
I1 0.0566(2) 0.0645(3) 0.1721(6) -0.0192(3) 0.0314(3) -0.00847(17)
Ni1 0.0480(3) 0.0496(3) 0.0411(3) 0.0003(2) 0.0083(2) -0.0032(2)
S1 0.0635(7) 0.0527(7) 0.0416(6) 0.0021(5) 0.0014(5) -0.0019(5)
S2 0.0601(7) 0.0571(7) 0.0433(6) 0.0009(5) 0.0003(5) -0.0018(6)
S3 0.0646(7) 0.0541(7) 0.0433(6) 0.0020(5) 0.0085(5) -0.0027(6)
S4 0.0610(7) 0.0576(7) 0.0456(6) -0.0019(5) 0.0057(5) -0.0021(6)
N1 0.136(5) 0.055(3) 0.074(3) -0.010(3) 0.003(3) -0.002(3)
N2 0.116(4) 0.066(3) 0.075(3) 0.015(3) -0.001(3) 0.007(3)
N3 0.113(4) 0.061(3) 0.074(3) 0.008(3) 0.002(3) -0.005(3)
N4 0.118(5) 0.075(4) 0.082(4) -0.021(3) 0.007(3) -0.013(3)
N5 0.065(2) 0.046(2) 0.051(2) 0.0032(18) 0.010(2) 0.0071(18)
C1 0.079(3) 0.056(3) 0.047(3) 0.001(2) 0.002(3) 0.004(3)
C2 0.050(2) 0.050(3) 0.045(2) 0.001(2) 0.010(2) -0.001(2)
C3 0.047(2) 0.053(3) 0.044(2) 0.003(2) 0.010(2) 0.001(2)
C4 0.068(3) 0.059(3) 0.055(3) 0.000(3) 0.007(3) 0.002(2)
C5 0.079(3) 0.054(3) 0.056(3) 0.001(2) 0.010(3) -0.006(3)
C6 0.059(3) 0.054(3) 0.049(3) 0.002(2) 0.014(2) -0.005(2)
C7 0.058(3) 0.054(3) 0.055(3) -0.004(2) 0.018(2) -0.009(2)
C8 0.073(3) 0.057(3) 0.062(3) -0.005(3) 0.009(3) -0.008(3)
C9 0.090(4) 0.074(4) 0.050(3) 0.002(3) 0.015(3) -0.009(3)
C10 0.105(5) 0.078(4) 0.079(4) 0.003(3) 0.035(4) -0.017(4)
C11 0.077(4) 0.055(3) 0.127(6) 0.006(4) 0.024(4) -0.011(3)
C12 0.099(5) 0.059(3) 0.081(4) 0.006(3) -0.010(4) -0.017(3)
C13 0.091(4) 0.055(3) 0.060(3) -0.001(3) 0.012(3) 0.000(3)
C14 0.058(3) 0.073(4) 0.066(3) 0.009(3) 0.012(3) 0.011(3)
C15 0.041(2) 0.070(3) 0.045(3) 0.001(2) 0.007(2) -0.002(2)
C16 0.066(3) 0.092(4) 0.046(3) 0.004(3) 0.005(3) 0.002(3)
C17 0.069(3) 0.094(5) 0.060(4) -0.019(3) 0.016(3) 0.001(3)
C18 0.038(2) 0.065(3) 0.069(3) -0.010(3) 0.012(2) -0.006(2)
C19 0.062(3) 0.068(3) 0.052(3) 0.009(3) 0.007(2) -0.007(3)
C20 0.063(3) 0.069(3) 0.042(3) -0.002(2) 0.005(2) -0.009(2)

loop_
_atom_type_symbol
_atom_type_description
_atom_type_scat_dispersion_real
_atom_type_scat_dispersion_imag
_atom_type_scat_source
C C 0.0033 0.0016 'International Tables Vol C Tables 4.2.6.8 and 6.1.1.4'
H H 0.0000 0.0000 'International Tables Vol C Tables 4.2.6.8 and 6.1.1.4'
N N 0.0061 0.0033 'International Tables Vol C Tables 4.2.6.8 and 6.1.1.4'
I I -0.4742 1.8119 'International Tables Vol C Tables 4.2.6.8 and 6.1.1.4'
S S 0.1246 0.1234 'International Tables Vol C Tables 4.2.6.8 and 6.1.1.4'
Ni Ni 0.3393 1.1124 'International Tables Vol C Tables 4.2.6.8 and 6.1.1.4'

loop_
_geom_angle_atom_site_label_1
_geom_angle_atom_site_label_2
_geom_angle_atom_site_label_3
_geom_angle
S4 Ni1 S2 85.86(15)
S4 Ni1 S1 177.98(5)
S2 Ni1 S1 92.20(15)
S4 Ni1 S3 92.52(15)
S2 Ni1 S3 175.93(6)
S1 Ni1 S3 89.38(15)
C2 S1 Ni1 103.7(2)
C3 S2 Ni1 103.4(2)
C6 S3 Ni1 103.0(2)
C7 S4 Ni1 103.9(2)
C9 N5 C13 120.3(5)
C9 N5 C14 120.3(5)
C13 N5 C14 119.4(5)
N1 C1 C2 178.8(6)
C3 C2 C1 122.1(4)
C3 C2 S1 119.9(4)
C1 C2 S1 118.0(4)
C2 C3 C4 122.8(4)
C2 C3 S2 120.8(4)
C4 C3 S2 116.4(4)
N2 C4 C3 178.0(6)
N3 C5 C6 179.6(7)
C7 C6 C5 122.2(5)
C7 C6 S3 120.4(4)
C5 C6 S3 117.4(4)
C6 C7 C8 122.6(5)
C6 C7 S4 120.0(4)
C8 C7 S4 117.4(4)
N4 C8 C7 176.5(6)
N5 C9 C10 121.6(6)
C9 C10 C11 118.8(6)
C10 C11 C12 119.2(6)
C13 C12 C11 119.6(6)
N5 C13 C12 120.4(6)
N5 C14 C15 111.8(4)
C16 C15 C20 118.6(6)
C16 C15 C14 120.7(5)
C20 C15 C14 120.7(5)
C15 C16 C17 121.9(5)
C18 C17 C16 118.2(5)
C17 C18 C19 121.3(6)
C17 C18 I1 120.5(4)
C19 C18 I1 118.1(4)
C20 C19 C18 118.6(5)
C15 C20 C19 121.4(5)

loop_
_geom_bond_atom_site_label_1
_geom_bond_atom_site_label_2
_geom_bond_distance
I1 C18 2.090(7)
Ni1 S4 2.141(3)
Ni1 S2 2.143(3)
Ni1 S1 2.147(3)
Ni1 S3 2.154(3)
S1 C2 1.718(5)
S2 C3 1.715(5)
S3 C6 1.721(6)
S4 C7 1.708(6)
N1 C1 1.141(7)
N2 C4 1.143(7)
N3 C5 1.144(7)
N4 C8 1.138(7)
N5 C9 1.314(7)
N5 C13 1.335(7)
N5 C14 1.492(7)
C1 C2 1.429(7)
C2 C3 1.357(7)
C3 C4 1.436(7)
C5 C6 1.425(8)
C6 C7 1.378(7)
C7 C8 1.430(7)
C9 C10 1.359(8)
C10 C11 1.361(10)
C11 C12 1.368(9)
C12 C13 1.350(9)
C14 C15 1.506(8)
C15 C16 1.370(8)
C15 C20 1.372(7)
C16 C17 1.394(9)
C17 C18 1.365(8)
C18 C19 1.390(8)
C19 C20 1.383(8)
